data_7052489
loop_
_publ_author_name
'Congreve, Aileen'
'Kataky, Ritu'
'Knell, Mark'
'Parker, David'
'Puschmann, Horst'
'Senanayake, Kanthi'
'Wylie, Lisa'

_publ_section_title
;
 Examination of cobalt, nickel, copper and zinc(ii) complex geometry
 and binding affinity in aqueous media using simple pyridylsulfonamide
 ligands
;
_journal_coden_ASTM NJCHE5
_journal_issue 1
_journal_name_full 'New Journal of Chemistry'
_journal_page_first 98
_journal_page_last 106
_journal_paper_doi 10.1039/b206279h
_journal_volume 27
_journal_year 2003
_chemical_formula_sum 'C16 H16 Co F6 N4 O4 S2'
_chemical_formula_weight 565.38
_space_group_IT_number 2
_symmetry_cell_setting triclinic
_symmetry_space_group_name_Hall '-P 1'
_symmetry_space_group_name_H-M 'P -1'
_atom_sites_solution_hydrogens geom
_atom_sites_solution_primary direct
_atom_sites_solution_secondary difmap
_cell_angle_alpha 82.6250(10)
_cell_angle_beta 81.5270(10)
_cell_angle_gamma 81.7260(10)
_cell_formula_units_Z 2
_cell_length_a 7.9999(2)
_cell_length_b 9.3718(3)
_cell_length_c 14.7362(5)
_cell_measurement_reflns_used 6279
_cell_measurement_temperature 100(2)
_cell_measurement_theta_max 54.899
_cell_measurement_theta_min 4.419
_cell_volume 1074.89(6)
_computing_cell_refinement 'SMART-NT V5.0 (Bruker, 1998)'
_computing_data_collection 'SMART-NT V5.0 (Bruker, 1998)'
_computing_data_reduction 'SMART-NT V5.0 (Bruker, 1998)'
_computing_molecular_graphics 'Bruker SHELXTL'
_computing_publication_material 'Bruker SHELXTL'
_computing_structure_refinement 'SHELXL-93 (Sheldrick, 1993)'
_computing_structure_solution 'SHELXS-97 (Sheldrick, 1997)'
_diffrn_ambient_temperature 100(2)
_diffrn_detector_area_resol_mean 8
_diffrn_measured_fraction_theta_full 0.995
_diffrn_measured_fraction_theta_max 0.995
_diffrn_measurement_device_type 'Bruker SMART CCD 1K area detector'
_diffrn_measurement_method \w-scans
_diffrn_radiation_monochromator graphite
_diffrn_radiation_source 'fine-focus sealed tube'
_diffrn_radiation_type MoK\a
_diffrn_radiation_wavelength 0.71073
_diffrn_reflns_av_R_equivalents 0.0290
_diffrn_reflns_av_sigmaI/netI 0.0369
_diffrn_reflns_limit_h_max 10
_diffrn_reflns_limit_h_min -9
_diffrn_reflns_limit_k_max 12
_diffrn_reflns_limit_k_min -12
_diffrn_reflns_limit_l_max 19
_diffrn_reflns_limit_l_min -19
_diffrn_reflns_number 11963
_diffrn_reflns_theta_full 27.48
_diffrn_reflns_theta_max 27.48
_diffrn_reflns_theta_min 1.41
_exptl_absorpt_coefficient_mu 1.076
_exptl_absorpt_correction_T_max 0.764
_exptl_absorpt_correction_T_min 0.683
_exptl_absorpt_correction_type multi-scan
_exptl_absorpt_process_details 'SADABS (G.M.Sheldrick, 1998)'
_exptl_crystal_colour clear_pale_purple
_exptl_crystal_density_diffrn 1.747
_exptl_crystal_density_meas ?
_exptl_crystal_density_method .
_exptl_crystal_description cube
_exptl_crystal_F_000 570
_exptl_crystal_size_max 0.30
_exptl_crystal_size_mid 0.25
_exptl_crystal_size_min 0.25
_refine_diff_density_max 0.633
_refine_diff_density_min -0.597
_refine_diff_density_rms 0.081
_refine_ls_extinction_method none
_refine_ls_goodness_of_fit_ref 1.031
_refine_ls_hydrogen_treatment refall
_refine_ls_matrix_type full
_refine_ls_number_parameters 298
_refine_ls_number_reflns 4897
_refine_ls_number_restraints 0
_refine_ls_restrained_S_all 1.031
_refine_ls_R_factor_all 0.0457
_refine_ls_R_factor_gt 0.0359
_refine_ls_shift/su_max 0.000
_refine_ls_shift/su_mean 0.000
_refine_ls_structure_factor_coef Fsqd
_refine_ls_weighting_details 'calc w=1/[\s^2^(Fo^2^)+(0.0438P)^2^+1.3994P] where P=(Fo^2^+2Fc^2^)/3'
_refine_ls_weighting_scheme calc
_refine_ls_wR_factor_gt 0.0925
_refine_ls_wR_factor_ref 0.0980
_reflns_number_gt 4121
_reflns_number_total 4897
_reflns_threshold_expression >2sigma(I)
_cod_data_source_file b206279h.txt
_cod_data_source_block CoL3
_cod_depositor_comments
;
The following automatic conversions were performed:
'_symmetry_cell_setting' value 'Triclinic' changed to 'triclinic'
according to '/home/saulius/struct/CIF-dictionaries/cif_core.dic'
dictionary named 'cif_core.dic' version 2.4.1 from 2010-06-29.

Automatic conversion script
Id: cif_fix_enum 1527 2010-12-29 10:47:43Z saulius 
;
_cod_original_sg_symbol_H-M P-1
_cod_database_code 7052489

loop_
_symmetry_equiv_pos_as_xyz
'x, y, z'
'-x, -y, -z'

loop_
_atom_site_label
_atom_site_type_symbol
_atom_site_fract_x
_atom_site_fract_y
_atom_site_fract_z
_atom_site_U_iso_or_equiv
_atom_site_adp_type
_atom_site_occupancy
_atom_site_symmetry_multiplicity
_atom_site_calc_flag
_atom_site_refinement_flags
_atom_site_disorder_assembly
_atom_site_disorder_group
Co1 Co 0.09891(4) 0.20545(3) 0.24464(2) 0.01555(10) Uani 1 1 d . . .
N12 N 0.0014(3) 0.2683(2) 0.12327(14) 0.0177(4) Uani 1 1 d . . .
N13 N 0.2907(3) 0.1121(2) 0.16350(14) 0.0208(4) Uani 1 1 d . . .
C15 C 0.1041(3) 0.2218(3) 0.04891(17) 0.0219(5) Uani 1 1 d . . .
N21 N -0.0598(3) 0.1075(2) 0.34687(14) 0.0177(4) Uani 1 1 d . . .
C21 C -0.1249(3) -0.0180(3) 0.34445(18) 0.0216(5) Uani 1 1 d . . .
C14 C 0.0587(4) 0.2524(3) -0.03939(18) 0.0296(6) Uani 1 1 d . . .
H14A H 0.1308 0.2179 -0.0895 0.036 Uiso 1 1 calc R . .
C24 C -0.2039(3) 0.1253(3) 0.50023(18) 0.0246(5) Uani 1 1 d . . .
H24A H -0.2294 0.1754 0.5521 0.029 Uiso 1 1 calc R . .
C12 C -0.2010(4) 0.3837(3) 0.0245(2) 0.0299(6) Uani 1 1 d . . .
H12A H -0.3050 0.4395 0.0172 0.036 Uiso 1 1 calc R . .
N22 N 0.1018(3) 0.3347(2) 0.33926(14) 0.0183(4) Uani 1 1 d . . .
C25 C -0.0993(3) 0.1777(3) 0.42320(17) 0.0197(5) Uani 1 1 d . . .
C11 C -0.1512(3) 0.3488(3) 0.11165(18) 0.0227(5) Uani 1 1 d . . .
C22 C -0.2296(3) -0.0747(3) 0.41965(19) 0.0277(6) Uani 1 1 d . . .
H22A H -0.2732 -0.1608 0.4175 0.033 Uiso 1 1 calc R . .
S20 S 0.19322(8) 0.47442(6) 0.32335(4) 0.01825(14) Uani 1 1 d . . .
S10 S 0.46585(7) 0.03683(6) 0.19104(4) 0.01755(13) Uani 1 1 d . . .
O21 O 0.2830(2) 0.4877(2) 0.23127(12) 0.0234(4) Uani 1 1 d . . .
F21 F 0.3000(2) 0.41646(18) 0.48616(10) 0.0304(4) Uani 1 1 d . . .
F22 F 0.4696(2) 0.31718(18) 0.37810(11) 0.0307(4) Uani 1 1 d . . .
O22 O 0.0907(2) 0.59918(19) 0.35915(13) 0.0256(4) Uani 1 1 d . . .
C211 C -0.0795(3) -0.0874(3) 0.25600(19) 0.0248(5) Uani 1 1 d . . .
H21B H -0.0061 -0.0306 0.2131 0.037 Uiso 1 1 calc R . .
H21C H -0.1815 -0.0922 0.2300 0.037 Uiso 1 1 calc R . .
H21D H -0.0219 -0.1836 0.2684 0.037 Uiso 1 1 calc R . .
C111 C -0.2602(4) 0.3942(3) 0.1973(2) 0.0335(7) Uani 1 1 d . . .
H11A H -0.2023 0.3590 0.2500 0.050 Uiso 1 1 calc R . .
H11B H -0.3662 0.3547 0.2042 0.050 Uiso 1 1 calc R . .
H11C H -0.2821 0.4982 0.1927 0.050 Uiso 1 1 calc R . .
C23 C -0.2697(3) -0.0030(3) 0.49841(19) 0.0288(6) Uani 1 1 d . . .
H23A H -0.3398 -0.0406 0.5492 0.035 Uiso 1 1 calc R . .
C27 C 0.3650(3) 0.4361(3) 0.39719(18) 0.0226(5) Uani 1 1 d . . .
F12 F 0.3292(2) -0.19335(18) 0.26976(12) 0.0323(4) Uani 1 1 d . . .
F23 F 0.4575(2) 0.54589(19) 0.38628(13) 0.0403(4) Uani 1 1 d . . .
F13 F 0.5964(2) -0.23720(18) 0.22089(14) 0.0396(4) Uani 1 1 d . . .
O11 O 0.6067(2) 0.0538(2) 0.11926(13) 0.0238(4) Uani 1 1 d . . .
F11 F 0.4124(2) -0.19769(19) 0.12417(12) 0.0394(4) Uani 1 1 d . . .
O12 O 0.4812(2) 0.0606(2) 0.28346(12) 0.0256(4) Uani 1 1 d . . .
C17 C 0.4502(3) -0.1584(3) 0.20236(19) 0.0244(5) Uani 1 1 d . . .
C26 C -0.0281(3) 0.3183(3) 0.42096(17) 0.0223(5) Uani 1 1 d . . .
H26A H -0.1189 0.3988 0.4180 0.027 Uiso 1 1 calc R . .
H26B H 0.0227 0.3189 0.4767 0.027 Uiso 1 1 calc R . .
C13 C -0.0956(4) 0.3352(3) -0.0517(2) 0.0314(6) Uani 1 1 d . . .
H13A H -0.1282 0.3581 -0.1104 0.038 Uiso 1 1 calc R . .
C16 C 0.2720(4) 0.1327(4) 0.06441(18) 0.0356(7) Uani 1 1 d . . .
H16A H 0.2777 0.0389 0.0420 0.043 Uiso 1 1 calc R . .
H16B H 0.3647 0.1814 0.0301 0.043 Uiso 1 1 calc R . .

loop_
_atom_site_aniso_label
_atom_site_aniso_U_11
_atom_site_aniso_U_22
_atom_site_aniso_U_33
_atom_site_aniso_U_23
_atom_site_aniso_U_13
_atom_site_aniso_U_12
Co1 0.01566(17) 0.01878(17) 0.01144(16) -0.00472(12) -0.00037(11) 0.00172(12)
N12 0.0177(10) 0.0199(10) 0.0153(10) -0.0029(8) -0.0031(8) 0.0000(8)
N13 0.0187(10) 0.0288(11) 0.0129(10) -0.0066(8) -0.0009(8) 0.0069(8)
C15 0.0225(13) 0.0269(13) 0.0160(12) -0.0041(10) -0.0031(10) -0.0004(10)
N21 0.0165(10) 0.0201(10) 0.0158(10) -0.0018(8) -0.0030(8) 0.0009(8)
C21 0.0173(12) 0.0240(13) 0.0239(13) 0.0010(10) -0.0094(10) -0.0005(10)
C14 0.0336(15) 0.0393(16) 0.0156(12) -0.0043(11) -0.0031(11) -0.0026(12)
C24 0.0206(13) 0.0349(15) 0.0155(12) -0.0006(10) -0.0011(10) 0.0022(11)
C12 0.0258(14) 0.0294(14) 0.0344(15) 0.0033(12) -0.0138(12) 0.0004(11)
N22 0.0200(10) 0.0213(10) 0.0135(9) -0.0058(8) 0.0008(8) -0.0016(8)
C25 0.0165(12) 0.0251(13) 0.0167(11) -0.0033(10) -0.0028(9) 0.0021(9)
C11 0.0202(13) 0.0218(12) 0.0256(13) 0.0001(10) -0.0043(10) -0.0020(10)
C22 0.0234(14) 0.0308(14) 0.0298(14) 0.0064(11) -0.0103(11) -0.0082(11)
S20 0.0212(3) 0.0181(3) 0.0155(3) -0.0033(2) -0.0040(2) 0.0004(2)
S10 0.0157(3) 0.0201(3) 0.0163(3) -0.0057(2) -0.0013(2) 0.0019(2)
O21 0.0256(10) 0.0266(10) 0.0173(9) -0.0005(7) -0.0025(7) -0.0034(8)
F21 0.0364(9) 0.0364(9) 0.0182(8) -0.0068(7) -0.0080(7) 0.0038(7)
F22 0.0263(9) 0.0340(9) 0.0306(9) -0.0085(7) -0.0066(7) 0.0078(7)
O22 0.0308(10) 0.0186(9) 0.0264(10) -0.0047(7) -0.0050(8) 0.0036(8)
C211 0.0246(13) 0.0225(13) 0.0297(14) -0.0054(11) -0.0095(11) -0.0023(10)
C111 0.0230(14) 0.0398(16) 0.0327(16) -0.0061(13) -0.0027(12) 0.0138(12)
C23 0.0194(13) 0.0413(16) 0.0230(13) 0.0090(12) -0.0026(10) -0.0060(11)
C27 0.0264(13) 0.0219(12) 0.0204(12) -0.0026(10) -0.0062(10) -0.0024(10)
F12 0.0253(8) 0.0306(9) 0.0359(9) 0.0039(7) 0.0060(7) -0.0040(7)
F23 0.0471(11) 0.0350(10) 0.0462(11) 0.0050(8) -0.0255(9) -0.0189(8)
F13 0.0213(9) 0.0235(8) 0.0699(13) -0.0038(8) -0.0014(8) 0.0058(7)
O11 0.0180(9) 0.0266(10) 0.0252(9) -0.0042(7) 0.0011(7) -0.0003(7)
F11 0.0505(11) 0.0356(10) 0.0368(10) -0.0170(8) 0.0012(8) -0.0163(8)
O12 0.0265(10) 0.0306(10) 0.0195(9) -0.0086(8) -0.0072(7) 0.0061(8)
C17 0.0191(13) 0.0242(13) 0.0282(13) -0.0049(11) 0.0013(10) 0.0000(10)
C26 0.0228(13) 0.0256(13) 0.0172(12) -0.0085(10) 0.0041(10) -0.0001(10)
C13 0.0362(16) 0.0377(16) 0.0220(13) 0.0051(12) -0.0138(12) -0.0077(13)
C16 0.0305(16) 0.059(2) 0.0127(12) -0.0097(12) -0.0037(11) 0.0164(14)

loop_
_atom_type_symbol
_atom_type_description
_atom_type_scat_dispersion_real
_atom_type_scat_dispersion_imag
_atom_type_scat_source
C C 0.0033 0.0016 'International Tables Vol C Tables 4.2.6.8 and 6.1.1.4'
H H 0.0000 0.0000 'International Tables Vol C Tables 4.2.6.8 and 6.1.1.4'
N N 0.0061 0.0033 'International Tables Vol C Tables 4.2.6.8 and 6.1.1.4'
O O 0.0106 0.0060 'International Tables Vol C Tables 4.2.6.8 and 6.1.1.4'
F F 0.0171 0.0103 'International Tables Vol C Tables 4.2.6.8 and 6.1.1.4'
S S 0.1246 0.1234 'International Tables Vol C Tables 4.2.6.8 and 6.1.1.4'
Co Co 0.3494 0.9721 'International Tables Vol C Tables 4.2.6.8 and 6.1.1.4'

loop_
_geom_angle_atom_site_label_1
_geom_angle_atom_site_label_2
_geom_angle_atom_site_label_3
_geom_angle
_geom_angle_site_symmetry_1
_geom_angle_site_symmetry_3
_geom_angle_publ_flag
N22 Co1 N13 129.35(9) . . ?
N22 Co1 N21 82.12(8) . . ?
N13 Co1 N21 127.66(9) . . ?
N22 Co1 N12 124.51(8) . . ?
N13 Co1 N12 82.88(8) . . ?
N21 Co1 N12 115.13(8) . . ?
C15 N12 C11 119.3(2) . . ?
C15 N12 Co1 113.73(16) . . ?
C11 N12 Co1 126.97(17) . . ?
C16 N13 S10 117.17(17) . . ?
C16 N13 Co1 115.25(16) . . ?
S10 N13 Co1 127.11(12) . . ?
N12 C15 C14 122.1(2) . . ?
N12 C15 C16 117.8(2) . . ?
C14 C15 C16 120.1(2) . . ?
C25 N21 C21 119.5(2) . . ?
C25 N21 Co1 114.20(17) . . ?
C21 N21 Co1 126.34(17) . . ?
N21 C21 C22 120.6(2) . . ?
N21 C21 C211 116.3(2) . . ?
C22 C21 C211 123.1(2) . . ?
C13 C14 C15 118.9(3) . . ?
C23 C24 C25 118.8(2) . . ?
C11 C12 C13 119.9(3) . . ?
C26 N22 S20 117.90(16) . . ?
C26 N22 Co1 115.21(16) . . ?
S20 N22 Co1 124.79(12) . . ?
N21 C25 C24 122.0(2) . . ?
N21 C25 C26 117.2(2) . . ?
C24 C25 C26 120.8(2) . . ?
N12 C11 C12 120.7(2) . . ?
N12 C11 C111 116.5(2) . . ?
C12 C11 C111 122.9(3) . . ?
C21 C22 C23 120.0(3) . . ?
O21 S20 O22 119.78(11) . . ?
O21 S20 N22 109.53(11) . . ?
O22 S20 N22 113.96(11) . . ?
O21 S20 C27 103.66(12) . . ?
O22 S20 C27 102.71(12) . . ?
N22 S20 C27 105.36(12) . . ?
O12 S10 O11 119.75(12) . . ?
O12 S10 N13 110.32(11) . . ?
O11 S10 N13 113.86(11) . . ?
O12 S10 C17 102.48(12) . . ?
O11 S10 C17 103.32(11) . . ?
N13 S10 C17 105.03(12) . . ?
C24 C23 C22 119.1(2) . . ?
F22 C27 F23 107.8(2) . . ?
F22 C27 F21 107.5(2) . . ?
F23 C27 F21 108.0(2) . . ?
F22 C27 S20 111.92(17) . . ?
F23 C27 S20 110.89(18) . . ?
F21 C27 S20 110.50(18) . . ?
F12 C17 F13 107.9(2) . . ?
F12 C17 F11 107.8(2) . . ?
F13 C17 F11 107.6(2) . . ?
F12 C17 S10 110.82(18) . . ?
F13 C17 S10 111.52(18) . . ?
F11 C17 S10 110.99(19) . . ?
N22 C26 C25 109.26(19) . . ?
C14 C13 C12 119.2(3) . . ?
N13 C16 C15 110.3(2) . . ?

loop_
_geom_bond_atom_site_label_1
_geom_bond_atom_site_label_2
_geom_bond_distance
_geom_bond_site_symmetry_2
_geom_bond_publ_flag
Co1 N22 1.965(2) . ?
Co1 N13 1.972(2) . ?
Co1 N21 2.035(2) . ?
Co1 N12 2.040(2) . ?
N12 C15 1.349(3) . ?
N12 C11 1.361(3) . ?
N13 C16 1.475(3) . ?
N13 S10 1.561(2) . ?
C15 C14 1.386(4) . ?
C15 C16 1.508(4) . ?
N21 C25 1.351(3) . ?
N21 C21 1.360(3) . ?
C21 C22 1.384(4) . ?
C21 C211 1.504(4) . ?
C14 C13 1.383(4) . ?
C24 C23 1.384(4) . ?
C24 C25 1.388(4) . ?
C12 C11 1.385(4) . ?
C12 C13 1.386(4) . ?
N22 C26 1.478(3) . ?
N22 S20 1.565(2) . ?
C25 C26 1.504(4) . ?
C11 C111 1.498(4) . ?
C22 C23 1.389(4) . ?
S20 O21 1.4379(18) . ?
S20 O22 1.4396(18) . ?
S20 C27 1.844(3) . ?
S10 O12 1.4333(18) . ?
S10 O11 1.4390(18) . ?
S10 C17 1.836(3) . ?
F21 C27 1.337(3) . ?
F22 C27 1.328(3) . ?
C27 F23 1.331(3) . ?
F12 C17 1.325(3) . ?
F13 C17 1.335(3) . ?
F11 C17 1.341(3) . ?

loop_
_cod_changelog_entry_id
_cod_changelog_entry_author
_cod_changelog_entry_date
_cod_changelog_entry_text
1 'Vaitkus, Antanas' 2022-04-22T19:20:00+03:00 'Updated bibliographic information.'
